data_7242180
loop_
_publ_author_name
'Brummel, Beau R.'
'Lee, Kinsey G.'
'Kolis, Joseph W.'
'Whitehead, Daniel C.'
'McMillen, Colin D.'

_publ_section_title
;
 Guanidinium sulfates as directors of noncentrosymmetric structures
;
_journal_issue 7
_journal_name_full CrystEngComm
_journal_page_first 1643
_journal_page_last 1656
_journal_paper_doi 10.1039/D0CE01817A
_journal_volume 23
_journal_year 2021
_chemical_absolute_configuration ad
_chemical_formula_sum 'C21 H87 N34 O26.5 S6'
_chemical_formula_weight 1432.60
_space_group_crystal_system orthorhombic
_space_group_IT_number 33
_space_group_name_Hall 'P 2c -2n'
_space_group_name_H-M_alt 'P n a 21'
_atom_sites_solution_hydrogens geom
_atom_sites_solution_primary dual
_atom_sites_solution_secondary difmap
_audit_creation_method SHELXL-2014/7
_audit_update_record
;
2020-06-26 deposited with the CCDC.	2021-01-26 downloaded from the CCDC.
;
_cell_angle_alpha 90
_cell_angle_beta 90
_cell_angle_gamma 90
_cell_formula_units_Z 4
_cell_length_a 26.0251(8)
_cell_length_b 22.0693(6)
_cell_length_c 12.5545(4)
_cell_measurement_reflns_used 9917
_cell_measurement_temperature 140(2)
_cell_measurement_theta_max 28.27
_cell_measurement_theta_min 2.44
_cell_volume 7210.7(4)
_computing_cell_refinement 'Bruker SAINT'
_computing_data_collection 'Bruker APEX3'
_computing_data_reduction 'Bruker SAINT'
_computing_molecular_graphics 'Bruker SHELXTL'
_computing_publication_material 'Bruker SHELXTL'
_computing_structure_refinement 'SHELXL-2014 (Sheldrick 2014)'
_computing_structure_solution 'SHELXT-2014 (Sheldrick 2014)'
_diffrn_ambient_temperature 140(2)
_diffrn_measured_fraction_theta_full 0.996
_diffrn_measured_fraction_theta_max 0.997
_diffrn_measurement_device_type 'Bruker D8 Venture Photon 100'
_diffrn_measurement_method '\f and \w scans'
_diffrn_radiation_type MoK\a
_diffrn_radiation_wavelength 0.71073
_diffrn_reflns_av_R_equivalents 0.0558
_diffrn_reflns_av_unetI/netI 0.0478
_diffrn_reflns_Laue_measured_fraction_full 0.996
_diffrn_reflns_Laue_measured_fraction_max 0.997
_diffrn_reflns_limit_h_max 32
_diffrn_reflns_limit_h_min -32
_diffrn_reflns_limit_k_max 27
_diffrn_reflns_limit_k_min -22
_diffrn_reflns_limit_l_max 15
_diffrn_reflns_limit_l_min -15
_diffrn_reflns_number 59324
_diffrn_reflns_point_group_measured_fraction_full 0.991
_diffrn_reflns_point_group_measured_fraction_max 0.985
_diffrn_reflns_theta_full 25.242
_diffrn_reflns_theta_max 25.998
_diffrn_reflns_theta_min 2.024
_diffrn_source 'Incoatec I\mS'
_exptl_absorpt_coefficient_mu 0.278
_exptl_absorpt_correction_T_max 1.0000
_exptl_absorpt_correction_T_min 0.9359
_exptl_absorpt_correction_type multi-scan
_exptl_absorpt_process_details 'SADABS, Bruker'
_exptl_crystal_colour colourless
_exptl_crystal_density_diffrn 1.320
_exptl_crystal_description block
_exptl_crystal_F_000 3036
_exptl_crystal_size_max 0.171
_exptl_crystal_size_mid 0.147
_exptl_crystal_size_min 0.141
_refine_diff_density_max 0.680
_refine_diff_density_min -0.541
_refine_diff_density_rms 0.063
_refine_ls_abs_structure_details
;
 Flack x determined using 4541 quotients [(I+)-(I-)]/[(I+)+(I-)]
 (Parsons, Flack and Wagner, Acta Cryst. B69 (2013) 249-259).
;
_refine_ls_abs_structure_Flack 0.07(2)
_refine_ls_extinction_method none
_refine_ls_goodness_of_fit_ref 1.045
_refine_ls_hydrogen_treatment constr
_refine_ls_matrix_type full
_refine_ls_number_parameters 945
_refine_ls_number_reflns 13979
_refine_ls_number_restraints 188
_refine_ls_restrained_S_all 1.095
_refine_ls_R_factor_all 0.0642
_refine_ls_R_factor_gt 0.0482
_refine_ls_shift/su_max 0.001
_refine_ls_shift/su_mean 0.000
_refine_ls_structure_factor_coef Fsqd
_refine_ls_weighting_details 'w=1/[\s^2^(Fo^2^)+(0.0764P)^2^+3.9769P] where P=(Fo^2^+2Fc^2^)/3'
_refine_ls_weighting_scheme calc
_refine_ls_wR_factor_gt 0.1309
_refine_ls_wR_factor_ref 0.1420
_reflns_Friedel_coverage 0.886
_reflns_Friedel_fraction_full 0.985
_reflns_Friedel_fraction_max 0.973
_reflns_number_gt 11583
_reflns_number_total 13979
_reflns_threshold_expression 'I > 2\s(I)'
_cod_data_source_file d0ce01817a1.cif
_cod_data_source_block 5
_cod_depositor_comments 'Adding full bibliography for 7242177--7242183.cif.'
_cod_original_formula_sum 'C21 H87 N34 O26.50 S6'
_cod_database_code 7242180
_shelx_shelxl_version_number 2014/7
_shelx_space_group_comment
;
The symmetry employed for this shelxl refinement is uniquely defined
by the following loop, which should always be used as a source of
symmetry information in preference to the above space-group names.
They are only intended as comments.
;
_shelx_estimated_absorpt_t_min 0.954
_shelx_estimated_absorpt_t_max 0.962

loop_
_space_group_symop_operation_xyz
'x, y, z'
'-x, -y, z+1/2'
'x+1/2, -y+1/2, z'
'-x+1/2, y+1/2, z+1/2'

loop_
_atom_site_label
_atom_site_type_symbol
_atom_site_fract_x
_atom_site_fract_y
_atom_site_fract_z
_atom_site_U_iso_or_equiv
_atom_site_adp_type
_atom_site_occupancy
_atom_site_site_symmetry_order
_atom_site_calc_flag
_atom_site_refinement_flags_posn
_atom_site_refinement_flags_adp
_atom_site_refinement_flags_occupancy
_atom_site_disorder_assembly
_atom_site_disorder_group
S1 S 0.70952(4) -0.09410(5) 0.63023(10) 0.0192(2) Uani 1 1 d . . . . .
S2 S 0.71437(4) 0.57358(5) 0.63796(10) 0.0184(2) Uani 1 1 d . . . . .
S3 S 0.72006(4) 0.24383(5) 0.63968(11) 0.0231(3) Uani 1 1 d . . . . .
S4 S 0.54763(5) 0.24328(5) 1.11136(11) 0.0279(3) Uani 1 1 d . . . . .
S5 S 0.53787(5) 0.57503(6) 1.08995(12) 0.0334(3) Uani 1 1 d D . . . .
S6 S 0.54227(4) -0.08646(5) 0.12137(11) 0.0246(3) Uani 1 1 d D . . . .
O1 O 0.70822(12) -0.09352(14) 0.7476(3) 0.0250(7) Uani 1 1 d . . . . .
O2 O 0.65688(13) -0.09611(16) 0.5881(3) 0.0299(8) Uani 1 1 d . . . . .
O3 O 0.73786(12) -0.14811(14) 0.5918(3) 0.0245(7) Uani 1 1 d . . . . .
O4 O 0.73614(12) -0.03953(14) 0.5903(3) 0.0246(7) Uani 1 1 d . . . . .
O5 O 0.73458(13) 0.52004(14) 0.5807(3) 0.0263(7) Uani 1 1 d . . . . .
O6 O 0.73573(15) 0.57483(15) 0.7460(3) 0.0329(8) Uani 1 1 d . . . . .
O7 O 0.73183(11) 0.62916(13) 0.5804(3) 0.0223(7) Uani 1 1 d . . . . .
O8 O 0.65828(12) 0.57290(15) 0.6412(3) 0.0349(8) Uani 1 1 d . . . . .
O9 O 0.74536(13) 0.29785(14) 0.5929(3) 0.0262(7) Uani 1 1 d . . . . .
O10 O 0.74482(13) 0.18902(15) 0.5953(3) 0.0295(8) Uani 1 1 d . . . . .
O11 O 0.7263(2) 0.24408(16) 0.7557(3) 0.0518(13) Uani 1 1 d . . . . .
O12 O 0.66615(16) 0.24412(19) 0.6119(5) 0.0633(16) Uani 1 1 d . . . . .
O13 O 0.52141(12) 0.18864(15) 1.0696(3) 0.0328(8) Uani 1 1 d . . . . .
O14 O 0.60198(13) 0.24186(15) 1.0769(3) 0.0343(9) Uani 1 1 d . . . . .
O15 O 0.52299(13) 0.29784(15) 1.0683(3) 0.0350(9) Uani 1 1 d . . . . .
O16 O 0.54439(14) 0.24320(16) 1.2282(3) 0.0354(9) Uani 1 1 d . . . . .
O17 O 0.51792(14) 0.52048(16) 1.1406(3) 0.0372(8) Uani 1 1 d . . . . .
O18A O 0.49904(19) 0.5920(2) 1.0070(4) 0.0325(14) Uani 0.714(7) 1 d D . P A 1
O19A O 0.5329(2) 0.6235(2) 1.1773(4) 0.0359(14) Uani 0.714(7) 1 d D . P A 1
O20A O 0.5883(2) 0.5735(2) 1.0522(5) 0.0366(15) Uani 0.714(7) 1 d D . P A 1
O18B O 0.5932(4) 0.5780(5) 1.1382(10) 0.023(3) Uani 0.286(7) 1 d D . P A 2
O19B O 0.5566(5) 0.5427(5) 0.9789(9) 0.033(3) Uani 0.286(7) 1 d D . P A 2
O20B O 0.5204(4) 0.6308(5) 1.0579(11) 0.035(4) Uani 0.286(7) 1 d D . P A 2
O21 O 0.5139(2) -0.0387(3) 0.1753(4) 0.0766(17) Uani 1 1 d . . . . .
O22A O 0.5498(3) -0.0611(4) 0.0167(5) 0.081(3) Uani 0.676(8) 1 d D U P B 1
O23A O 0.5183(3) -0.1443(3) 0.1120(13) 0.107(4) Uani 0.676(8) 1 d D U P B 1
O24A O 0.5925(2) -0.0918(3) 0.1725(5) 0.0365(16) Uani 0.676(8) 1 d D U P B 1
O22B O 0.5918(4) -0.0818(7) 0.0656(11) 0.052(4) Uani 0.324(8) 1 d D U P B 2
O23B O 0.5061(6) -0.1211(10) 0.0572(10) 0.065(5) Uani 0.324(8) 1 d D U P B 2
O24B O 0.5505(6) -0.1284(6) 0.2111(12) 0.069(4) Uani 0.324(8) 1 d D U P B 2
N1 N 0.72812(19) -0.26026(18) 0.7069(4) 0.0353(11) Uani 1 1 d . . . . .
H1A H 0.7278 -0.2950 0.6726 0.042 Uiso 1 1 calc R U . . .
H1B H 0.7246 -0.2261 0.6716 0.042 Uiso 1 1 calc R U . . .
N2 N 0.73481(17) -0.20694(18) 0.8635(4) 0.0336(10) Uani 1 1 d . . . . .
H2A H 0.7389 -0.2063 0.9331 0.040 Uiso 1 1 calc R U . . .
H2B H 0.7313 -0.1728 0.8282 0.040 Uiso 1 1 calc R U . . .
N3 N 0.73926(17) -0.31083(18) 0.8646(3) 0.0328(10) Uani 1 1 d . . . . .
H3A H 0.7433 -0.3104 0.9341 0.039 Uiso 1 1 calc R U . . .
H3B H 0.7387 -0.3455 0.8300 0.039 Uiso 1 1 calc R U . . .
N4 N 0.52176(17) -0.0100(2) 0.3982(4) 0.0439(12) Uani 1 1 d . . . . .
H4A H 0.5175 -0.0189 0.3305 0.053 Uiso 1 1 calc R U . . .
H4B H 0.4994 0.0134 0.4309 0.053 Uiso 1 1 calc R U . . .
N5 N 0.56766(17) -0.0192(2) 0.5536(4) 0.0389(11) Uani 1 1 d . . . . .
H5A H 0.5939 -0.0343 0.5887 0.047 Uiso 1 1 calc R U . . .
H5B H 0.5453 0.0042 0.5865 0.047 Uiso 1 1 calc R U . . .
N6 N 0.59525(18) -0.0664(2) 0.4024(4) 0.0381(11) Uani 1 1 d . . . . .
H6A H 0.5912 -0.0755 0.3347 0.046 Uiso 1 1 calc R U . . .
H6B H 0.6218 -0.0807 0.4378 0.046 Uiso 1 1 calc R U . . .
N7 N 0.72712(19) 0.07481(19) 0.6967(3) 0.0356(11) Uani 1 1 d . . . . .
H7A H 0.7214 0.0407 0.6623 0.043 Uiso 1 1 calc R U . . .
H7B H 0.7260 0.1096 0.6624 0.043 Uiso 1 1 calc R U . . .
N8 N 0.74592(17) 0.12553(18) 0.8520(3) 0.0333(10) Uani 1 1 d . . . . .
H8A H 0.7448 0.1604 0.8182 0.040 Uiso 1 1 calc R U . . .
H8B H 0.7527 0.1246 0.9207 0.040 Uiso 1 1 calc R U . . .
N9 N 0.73902(18) 0.02189(18) 0.8513(4) 0.0357(11) Uani 1 1 d . . . . .
H9A H 0.7334 -0.0124 0.8175 0.043 Uiso 1 1 calc R U . . .
H9B H 0.7459 0.0216 0.9200 0.043 Uiso 1 1 calc R U . . .
N10 N 0.93261(16) 0.24250(19) 0.6183(4) 0.0386(12) Uani 1 1 d . . . . .
H10A H 0.9496 0.2081 0.6161 0.046 Uiso 1 1 calc R U . . .
H10B H 0.9494 0.2770 0.6217 0.046 Uiso 1 1 calc R U . . .
N11 N 0.85653(16) 0.29438(19) 0.6199(4) 0.0392(12) Uani 1 1 d . . . . .
H11A H 0.8734 0.3289 0.6234 0.047 Uiso 1 1 calc R U . . .
H11B H 0.8227 0.2943 0.6186 0.047 Uiso 1 1 calc R U . . .
N12 N 0.85724(17) 0.1901(2) 0.6113(4) 0.0383(12) Uani 1 1 d . . . . .
H12A H 0.8745 0.1558 0.6091 0.046 Uiso 1 1 calc R U . . .
H12B H 0.8234 0.1896 0.6100 0.046 Uiso 1 1 calc R U . . .
N13 N 0.57279(16) -0.1605(2) -0.3135(4) 0.0344(10) Uani 1 1 d . . . . .
H13A H 0.6016 -0.1519 -0.3468 0.041 Uiso 1 1 calc R U . . .
H13B H 0.5485 -0.1810 -0.3465 0.041 Uiso 1 1 calc R U . . .
N14 N 0.52188(17) -0.1548(2) -0.1641(4) 0.0405(12) Uani 1 1 d . . . . .
H14A H 0.4974 -0.1746 -0.1975 0.049 Uiso 1 1 calc R U . . .
H14B H 0.5173 -0.1430 -0.0978 0.049 Uiso 1 1 calc R U . . .
N15 N 0.60224(17) -0.1117(2) -0.1629(4) 0.0419(12) Uani 1 1 d . . . . .
H15A H 0.6312 -0.1029 -0.1955 0.050 Uiso 1 1 calc R U . . .
H15B H 0.5973 -0.1001 -0.0966 0.050 Uiso 1 1 calc R U . . .
N16 N 0.61311(18) 0.2157(2) 0.8457(4) 0.0463(13) Uani 1 1 d . . . . .
H16A H 0.6412 0.2277 0.8129 0.056 Uiso 1 1 calc R U . . .
H16B H 0.6096 0.2218 0.9146 0.056 Uiso 1 1 calc R U . . .
N17 N 0.5807(2) 0.1788(3) 0.6873(5) 0.0579(15) Uani 1 1 d . . . . .
H17A H 0.6086 0.1906 0.6536 0.069 Uiso 1 1 calc R U . . .
H17B H 0.5559 0.1606 0.6521 0.069 Uiso 1 1 calc R U . . .
N18 N 0.5331(2) 0.1721(3) 0.8419(5) 0.0597(16) Uani 1 1 d . . . . .
H18A H 0.5078 0.1550 0.8064 0.072 Uiso 1 1 calc R U . . .
H18B H 0.5301 0.1784 0.9108 0.072 Uiso 1 1 calc R U . . .
N19 N 0.74414(18) 0.40964(18) 0.7016(3) 0.0337(10) Uani 1 1 d . . . . .
H19A H 0.7414 0.4442 0.6671 0.040 Uiso 1 1 calc R U . . .
H19B H 0.7416 0.3751 0.6668 0.040 Uiso 1 1 calc R U . . .
N20 N 0.75594(17) 0.46153(18) 0.8579(3) 0.0321(10) Uani 1 1 d . . . . .
H20A H 0.7532 0.4960 0.8232 0.039 Uiso 1 1 calc R U . . .
H20B H 0.7612 0.4616 0.9271 0.039 Uiso 1 1 calc R U . . .
N21 N 0.75720(17) 0.35715(18) 0.8565(3) 0.0336(10) Uani 1 1 d . . . . .
H21A H 0.7632 0.3567 0.9255 0.040 Uiso 1 1 calc R U . . .
H21B H 0.7546 0.3228 0.8212 0.040 Uiso 1 1 calc R U . . .
N22 N 0.59806(17) 0.6147(2) 0.8218(4) 0.0421(12) Uani 1 1 d . . . . .
H22A H 0.5930 0.6012 0.8869 0.051 Uiso 1 1 calc R U . . .
H22B H 0.6267 0.6060 0.7880 0.051 Uiso 1 1 calc R U . . .
N23 N 0.57007(16) 0.6691(2) 0.6763(4) 0.0360(10) Uani 1 1 d . . . . .
H23A H 0.5466 0.6915 0.6448 0.043 Uiso 1 1 calc R U . . .
H23B H 0.5988 0.6602 0.6428 0.043 Uiso 1 1 calc R U . . .
N24 N 0.51892(16) 0.6618(2) 0.8247(4) 0.0382(11) Uani 1 1 d . . . . .
H24A H 0.4954 0.6842 0.7934 0.046 Uiso 1 1 calc R U . . .
H24B H 0.5137 0.6482 0.8897 0.046 Uiso 1 1 calc R U . . .
N25 N 0.65295(16) 0.1265(2) 1.0952(4) 0.0394(12) Uani 1 1 d . . . . .
H25A H 0.6868 0.1259 1.0932 0.047 Uiso 1 1 calc R U . . .
H25B H 0.6364 0.1611 1.0907 0.047 Uiso 1 1 calc R U . . .
N26 N 0.65136(16) 0.0228(2) 1.1118(4) 0.0448(14) Uani 1 1 d . . . . .
H26A H 0.6851 0.0214 1.1099 0.054 Uiso 1 1 calc R U . . .
H26B H 0.6335 -0.0109 1.1182 0.054 Uiso 1 1 calc R U . . .
N27 N 0.57587(17) 0.0768(2) 1.1064(5) 0.0466(15) Uani 1 1 d . . . . .
H27A H 0.5594 0.1115 1.1010 0.056 Uiso 1 1 calc R U . . .
H27B H 0.5585 0.0428 1.1129 0.056 Uiso 1 1 calc R U . . .
N28 N 0.65106(16) 0.36015(18) 1.0782(4) 0.0343(10) Uani 1 1 d . . . . .
H28A H 0.6848 0.3606 1.0748 0.041 Uiso 1 1 calc R U . . .
H28B H 0.6344 0.3256 1.0738 0.041 Uiso 1 1 calc R U . . .
N29 N 0.57434(17) 0.4107(2) 1.0956(5) 0.0423(13) Uani 1 1 d . . . . .
H29A H 0.5576 0.3761 1.0915 0.051 Uiso 1 1 calc R U . . .
H29B H 0.5573 0.4448 1.1035 0.051 Uiso 1 1 calc R U . . .
N30 N 0.65021(17) 0.46383(19) 1.0968(4) 0.0393(12) Uani 1 1 d . . . . .
H30A H 0.6840 0.4647 1.0935 0.047 Uiso 1 1 calc R U . . .
H30B H 0.6328 0.4977 1.1046 0.047 Uiso 1 1 calc R U . . .
N31 N 0.47269(18) 0.4886(2) 0.8697(4) 0.0415(12) Uani 1 1 d . . . . .
H31A H 0.4916 0.5153 0.9041 0.050 Uiso 1 1 calc R U . . .
H31B H 0.4768 0.4836 0.8006 0.050 Uiso 1 1 calc R U . . .
N32 N 0.43242(17) 0.4641(2) 1.0248(4) 0.0373(11) Uani 1 1 d . . . . .
H32A H 0.4514 0.4908 1.0590 0.045 Uiso 1 1 calc R U . . .
H32B H 0.4095 0.4425 1.0597 0.045 Uiso 1 1 calc R U . . .
N33 N 0.4101(2) 0.4160(2) 0.8699(4) 0.0481(13) Uani 1 1 d . . . . .
H33A H 0.4142 0.4107 0.8010 0.058 Uiso 1 1 calc R U . . .
H33B H 0.3872 0.3944 0.9048 0.058 Uiso 1 1 calc R U . . .
C1 C 0.73399(19) -0.2594(2) 0.8120(4) 0.0256(10) Uani 1 1 d . . . . .
C2 C 0.56167(19) -0.0315(2) 0.4506(4) 0.0304(11) Uani 1 1 d . . . . .
C3 C 0.7373(2) 0.0738(2) 0.7991(4) 0.0289(11) Uani 1 1 d . . . . .
C4 C 0.88213(19) 0.2423(2) 0.6164(4) 0.0305(12) Uani 1 1 d . . . . .
C5 C 0.56588(19) -0.1427(2) -0.2137(4) 0.0317(11) Uani 1 1 d . . . . .
C6 C 0.5761(2) 0.1884(3) 0.7912(5) 0.0459(15) Uani 1 1 d . . . . .
C7 C 0.75211(19) 0.4095(2) 0.8058(4) 0.0269(11) Uani 1 1 d . . . . .
C8 C 0.56214(19) 0.6486(2) 0.7741(4) 0.0304(11) Uani 1 1 d . . . . .
C9 C 0.6273(2) 0.0757(2) 1.1048(5) 0.0356(14) Uani 1 1 d . . . . .
C10 C 0.6255(2) 0.4113(2) 1.0900(5) 0.0321(12) Uani 1 1 d . . . . .
C11 C 0.4384(2) 0.4563(2) 0.9213(4) 0.0320(12) Uani 1 1 d . . . . .
O25 O 0.64155(12) 0.67829(15) 0.4911(3) 0.0298(8) Uani 1 1 d . . . . .
H25 H 0.6702 0.6656 0.5122 0.045 Uiso 1 1 calc R U . . .
C17 C 0.6475(2) 0.7369(3) 0.4459(6) 0.0497(16) Uani 1 1 d . . . . .
H17C H 0.6717 0.7353 0.3850 0.060 Uiso 1 1 calc R U . . .
H17D H 0.6614 0.7654 0.4996 0.060 Uiso 1 1 calc R U . . .
C18 C 0.5954(3) 0.7582(3) 0.4087(6) 0.0561(19) Uani 1 1 d . . . . .
H18C H 0.5813 0.7288 0.3581 0.084 Uiso 1 1 calc R U . . .
H18D H 0.5988 0.7977 0.3738 0.084 Uiso 1 1 calc R U . . .
H18E H 0.5723 0.7618 0.4700 0.084 Uiso 1 1 calc R U . . .
C19A C 0.5885(8) 0.3718(9) 0.8137(14) 0.064(4) Uani 0.503(9) 1 d . U P C 3
H19C H 0.6183 0.3475 0.8373 0.077 Uiso 0.503(9) 1 calc R U P C 3
H19D H 0.5612 0.3674 0.8682 0.077 Uiso 0.503(9) 1 calc R U P C 3
C20A C 0.6041(8) 0.4373(9) 0.8078(15) 0.059(5) Uani 0.503(9) 1 d . U P C 3
H20C H 0.6344 0.4413 0.7620 0.089 Uiso 0.503(9) 1 calc R U P C 3
H20D H 0.6123 0.4520 0.8795 0.089 Uiso 0.503(9) 1 calc R U P C 3
H20E H 0.5758 0.4612 0.7782 0.089 Uiso 0.503(9) 1 calc R U P C 3
O26A O 0.5697(8) 0.3472(8) 0.7131(11) 0.044(3) Uani 0.503(9) 1 d . U P C 3
H26C H 0.5377 0.3522 0.7092 0.065 Uiso 0.503(9) 1 calc R U P C 3
C12A C 0.5984(9) 0.3215(14) 0.4392(17) 0.058(4) Uani 0.503(9) 1 d D U P C 3
H12C H 0.5689 0.2963 0.4387 0.069 Uiso 0.503(9) 1 calc R U P C 3
N34A N 0.6150(4) 0.3616(5) 0.5308(9) 0.046(3) Uani 0.503(9) 1 d . U P C 3
H34A H 0.6072 0.3511 0.5965 0.055 Uiso 0.503(9) 1 calc R U P C 3
C13A C 0.6405(5) 0.4112(6) 0.5140(10) 0.045(3) Uani 0.503(9) 1 d D U P C 3
H13C H 0.6435 0.4404 0.5692 0.054 Uiso 0.503(9) 1 calc R U P C 3
C14A C 0.6629(6) 0.4218(8) 0.4186(10) 0.063(4) Uani 0.503(9) 1 d D U P C 3
H14C H 0.6802 0.4589 0.4051 0.075 Uiso 0.503(9) 1 calc R U P C 3
C15A C 0.6603(8) 0.3783(7) 0.3427(16) 0.064(4) Uani 0.503(9) 1 d D U P C 3
H15C H 0.6782 0.3838 0.2775 0.077 Uiso 0.503(9) 1 calc R U P C 3
C16A C 0.6325(7) 0.3273(8) 0.3581(17) 0.056(4) Uani 0.503(9) 1 d D U P C 3
H16C H 0.6369 0.2943 0.3103 0.068 Uiso 0.503(9) 1 calc R U P C 3
C19B C 0.6278(14) 0.3482(12) 0.357(2) 0.106(7) Uani 0.497(9) 1 d D U P C 4
H19E H 0.6482 0.3187 0.3153 0.127 Uiso 0.497(9) 1 calc R U P C 4
H19F H 0.5961 0.3568 0.3160 0.127 Uiso 0.497(9) 1 calc R U P C 4
C20B C 0.6569(13) 0.4037(13) 0.366(3) 0.110(8) Uani 0.497(9) 1 d . U P C 4
H20F H 0.6480 0.4308 0.3071 0.166 Uiso 0.497(9) 1 calc R U P C 4
H20G H 0.6937 0.3944 0.3632 0.166 Uiso 0.497(9) 1 calc R U P C 4
H20H H 0.6489 0.4234 0.4339 0.166 Uiso 0.497(9) 1 calc R U P C 4
O26B O 0.6136(7) 0.3205(12) 0.4571(16) 0.102(7) Uani 0.497(9) 1 d D U P C 4
H26D H 0.5973 0.2883 0.4453 0.153 Uiso 0.497(9) 1 calc R U P C 4
C16B C 0.566(2) 0.338(2) 0.728(3) 0.089(7) Uani 0.497(9) 1 d D U P C 4
H16D H 0.5513 0.2993 0.7146 0.107 Uiso 0.497(9) 1 calc R U P C 4
C12B C 0.5604(9) 0.3661(11) 0.8198(19) 0.088(5) Uani 0.497(9) 1 d D U P C 4
H12D H 0.5392 0.3493 0.8739 0.106 Uiso 0.497(9) 1 calc R U P C 4
C13B C 0.5847(9) 0.4179(11) 0.8356(19) 0.087(5) Uani 0.497(9) 1 d D U P C 4
H13D H 0.5825 0.4349 0.9049 0.104 Uiso 0.497(9) 1 calc R U P C 4
C14B C 0.6118(10) 0.4484(12) 0.7643(14) 0.083(5) Uani 0.497(9) 1 d D U P C 4
H14D H 0.6252 0.4872 0.7817 0.099 Uiso 0.497(9) 1 calc R U P C 4
C15B C 0.6203(7) 0.4250(8) 0.6688(15) 0.083(5) Uani 0.497(9) 1 d D U P C 4
H15D H 0.6418 0.4449 0.6187 0.100 Uiso 0.497(9) 1 calc R U P C 4
N34B N 0.5970(6) 0.3713(7) 0.6447(14) 0.085(4) Uani 0.497(9) 1 d . U P C 4
H34B H 0.6002 0.3559 0.5803 0.102 Uiso 0.497(9) 1 calc R U P C 4
C21 C 0.6212(5) 0.1360(8) 1.3792(11) 0.066(3) Uani 0.5 1 d . U P . .
H21C H 0.5930 0.1133 1.3445 0.079 Uiso 0.5 1 calc R U P . .
H21D H 0.6425 0.1530 1.3212 0.079 Uiso 0.5 1 calc R U P . .
C22 C 0.6493(5) 0.0965(7) 1.4282(13) 0.062(4) Uani 0.5 1 d . U P . .
H22C H 0.6787 0.1170 1.4613 0.092 Uiso 0.5 1 calc R U P . .
H22D H 0.6617 0.0663 1.3771 0.092 Uiso 0.5 1 calc R U P . .
H22E H 0.6288 0.0764 1.4834 0.092 Uiso 0.5 1 calc R U P . .
O27 O 0.5995(4) 0.1833(6) 1.4299(10) 0.087(3) Uani 0.5 1 d . U P . .
H27 H 0.5721 0.1929 1.3990 0.130 Uiso 0.5 1 calc R U P . .

loop_
_atom_site_aniso_label
_atom_site_aniso_U_11
_atom_site_aniso_U_22
_atom_site_aniso_U_33
_atom_site_aniso_U_23
_atom_site_aniso_U_13
_atom_site_aniso_U_12
S1 0.0232(5) 0.0176(5) 0.0167(6) 0.0005(5) -0.0006(5) 0.0018(4)
S2 0.0224(5) 0.0159(5) 0.0170(6) 0.0009(5) -0.0008(5) 0.0003(4)
S3 0.0282(6) 0.0197(6) 0.0213(6) 0.0022(5) 0.0051(5) 0.0007(4)
S4 0.0228(6) 0.0210(6) 0.0398(9) -0.0020(5) 0.0034(5) -0.0010(5)
S5 0.0412(7) 0.0267(7) 0.0324(8) 0.0087(6) -0.0118(6) -0.0104(6)
S6 0.0237(5) 0.0230(6) 0.0272(7) 0.0004(5) -0.0009(5) 0.0011(4)
O1 0.0346(19) 0.0232(17) 0.0171(17) 0.0003(13) -0.0007(14) 0.0005(14)
O2 0.0277(17) 0.0341(19) 0.0278(18) 0.0021(15) -0.0072(15) 0.0033(14)
O3 0.0311(17) 0.0171(15) 0.0253(18) -0.0001(13) 0.0026(14) 0.0019(13)
O4 0.0339(17) 0.0193(16) 0.0207(17) -0.0004(14) 0.0021(14) -0.0013(14)
O5 0.0427(19) 0.0147(15) 0.0216(17) -0.0009(14) 0.0027(15) 0.0029(14)
O6 0.054(2) 0.0223(17) 0.0221(19) 0.0013(14) -0.0127(17) 0.0008(16)
O7 0.0264(16) 0.0168(16) 0.0237(17) 0.0031(14) -0.0014(14) 0.0011(13)
O8 0.0252(17) 0.0350(19) 0.044(2) 0.0070(18) 0.0016(17) -0.0005(14)
O9 0.0376(18) 0.0169(16) 0.0241(18) -0.0022(13) 0.0086(15) -0.0030(14)
O10 0.045(2) 0.0190(16) 0.0246(19) -0.0029(14) 0.0085(15) -0.0012(15)
O11 0.112(4) 0.022(2) 0.021(2) -0.0009(16) 0.005(2) 0.000(2)
O12 0.032(2) 0.046(2) 0.112(5) 0.029(3) 0.001(2) 0.0007(18)
O13 0.0281(18) 0.0231(17) 0.047(2) -0.0057(17) 0.0061(16) -0.0046(14)
O14 0.0225(17) 0.0247(18) 0.056(2) -0.0035(17) 0.0071(17) -0.0019(13)
O15 0.0293(18) 0.0247(18) 0.051(2) 0.0004(18) 0.0007(17) 0.0011(14)
O16 0.034(2) 0.034(2) 0.038(2) -0.0027(16) 0.0017(17) -0.0011(15)
O17 0.049(2) 0.037(2) 0.0263(19) -0.0003(17) 0.0036(18) -0.0169(16)
O18A 0.036(3) 0.030(3) 0.031(3) 0.004(2) -0.002(2) 0.000(2)
O19A 0.049(3) 0.024(3) 0.035(3) -0.005(2) -0.001(2) -0.003(2)
O20A 0.035(3) 0.035(3) 0.040(4) 0.005(3) 0.002(2) 0.003(2)
O18B 0.023(6) 0.023(6) 0.022(8) -0.001(5) 0.003(5) -0.007(4)
O19B 0.043(7) 0.035(7) 0.021(7) -0.003(5) 0.002(5) -0.008(6)
O20B 0.024(6) 0.041(8) 0.039(8) 0.005(6) -0.002(6) 0.005(6)
O21 0.080(3) 0.106(4) 0.044(3) -0.027(3) -0.022(3) 0.061(3)
O22A 0.061(5) 0.153(7) 0.030(4) 0.022(4) 0.009(3) 0.053(5)
O23A 0.032(4) 0.040(4) 0.250(12) 0.030(6) -0.032(6) -0.001(3)
O24A 0.031(3) 0.048(3) 0.031(3) -0.008(3) -0.008(2) 0.015(2)
O22B 0.034(6) 0.075(8) 0.045(8) -0.025(6) 0.015(6) -0.022(6)
O23B 0.055(9) 0.118(12) 0.022(7) -0.035(7) 0.013(6) -0.050(8)
O24B 0.081(9) 0.048(8) 0.078(10) 0.026(7) 0.009(8) 0.015(7)
N1 0.065(3) 0.019(2) 0.022(2) -0.0007(17) -0.005(2) 0.001(2)
N2 0.060(3) 0.016(2) 0.024(2) -0.0007(17) -0.008(2) 0.0053(19)
N3 0.057(3) 0.018(2) 0.024(2) -0.0003(18) -0.008(2) 0.0032(19)
N4 0.041(3) 0.058(3) 0.032(3) 0.000(2) -0.007(2) 0.024(2)
N5 0.040(3) 0.048(3) 0.029(3) -0.005(2) -0.005(2) 0.020(2)
N6 0.043(3) 0.046(3) 0.026(2) -0.007(2) -0.006(2) 0.015(2)
N7 0.067(3) 0.019(2) 0.021(2) -0.0021(17) -0.007(2) -0.004(2)
N8 0.062(3) 0.020(2) 0.019(2) 0.0005(17) -0.009(2) -0.003(2)
N9 0.065(3) 0.021(2) 0.022(2) -0.0010(18) -0.009(2) -0.004(2)
N10 0.028(2) 0.026(2) 0.062(4) 0.004(2) -0.001(2) 0.0017(17)
N11 0.028(2) 0.024(2) 0.065(3) 0.001(2) 0.000(2) -0.0003(17)
N12 0.031(2) 0.027(2) 0.057(3) -0.004(2) -0.003(2) 0.0002(18)
N13 0.030(2) 0.040(3) 0.034(3) -0.004(2) 0.0011(19) -0.0060(19)
N14 0.033(2) 0.048(3) 0.040(3) -0.009(2) 0.004(2) -0.009(2)
N15 0.036(3) 0.059(3) 0.031(3) -0.012(2) 0.001(2) -0.011(2)
N16 0.042(3) 0.049(3) 0.048(3) -0.001(2) 0.014(2) -0.010(2)
N17 0.055(3) 0.072(4) 0.047(3) -0.008(3) 0.018(3) -0.021(3)
N18 0.044(3) 0.087(4) 0.048(3) -0.006(3) 0.010(3) -0.023(3)
N19 0.063(3) 0.016(2) 0.022(2) 0.0007(16) -0.001(2) 0.0053(19)
N20 0.058(3) 0.018(2) 0.020(2) 0.0007(17) -0.004(2) 0.0007(19)
N21 0.064(3) 0.017(2) 0.020(2) 0.0015(17) -0.003(2) 0.005(2)
N22 0.036(3) 0.056(3) 0.035(3) 0.007(2) -0.001(2) 0.016(2)
N23 0.031(2) 0.042(3) 0.034(3) 0.007(2) 0.006(2) 0.0041(19)
N24 0.034(2) 0.046(3) 0.034(3) 0.011(2) 0.009(2) 0.010(2)
N25 0.022(2) 0.025(2) 0.071(4) 0.002(2) 0.003(2) -0.0007(17)
N26 0.024(2) 0.027(2) 0.084(4) 0.000(2) -0.003(2) 0.0013(18)
N27 0.025(2) 0.027(2) 0.088(5) 0.001(2) -0.003(2) -0.0009(18)
N28 0.024(2) 0.024(2) 0.055(3) -0.002(2) 0.005(2) -0.0016(17)
N29 0.029(2) 0.023(2) 0.075(4) -0.001(2) 0.004(2) -0.0021(18)
N30 0.030(2) 0.025(2) 0.062(3) 0.001(2) 0.003(2) -0.0004(18)
N31 0.049(3) 0.048(3) 0.028(2) -0.006(2) 0.006(2) -0.022(2)
N32 0.038(2) 0.042(3) 0.032(3) 0.001(2) 0.001(2) -0.015(2)
N33 0.061(3) 0.048(3) 0.035(3) -0.008(2) 0.012(2) -0.027(3)
C1 0.033(3) 0.021(2) 0.023(3) 0.0014(19) -0.003(2) 0.001(2)
C2 0.032(3) 0.032(3) 0.027(3) -0.001(2) -0.002(2) 0.006(2)
C3 0.041(3) 0.022(2) 0.023(3) 0.000(2) -0.001(2) -0.002(2)
C4 0.028(2) 0.028(3) 0.035(3) -0.001(2) 0.001(2) 0.000(2)
C5 0.032(3) 0.031(3) 0.032(3) -0.004(2) 0.000(2) 0.001(2)
C6 0.038(3) 0.044(3) 0.056(4) -0.001(3) 0.010(3) -0.007(3)
C7 0.033(3) 0.022(2) 0.026(3) 0.001(2) 0.001(2) 0.003(2)
C8 0.028(3) 0.032(3) 0.031(3) 0.003(2) 0.001(2) 0.001(2)
C9 0.028(3) 0.030(3) 0.049(4) -0.003(2) -0.004(2) 0.004(2)
C10 0.029(3) 0.025(3) 0.043(3) 0.002(2) 0.003(2) -0.001(2)
C11 0.034(3) 0.037(3) 0.025(3) -0.002(2) 0.001(2) -0.004(2)
O25 0.0271(17) 0.0273(18) 0.035(2) 0.0073(15) -0.0035(15) 0.0017(14)
C17 0.048(4) 0.031(3) 0.069(5) 0.016(3) -0.007(3) -0.003(3)
C18 0.065(4) 0.044(4) 0.060(5) 0.017(3) -0.001(4) 0.019(3)
C19A 0.087(9) 0.063(9) 0.042(7) 0.007(6) -0.025(8) 0.002(8)
C20A 0.073(10) 0.069(11) 0.035(9) -0.001(8) -0.014(8) 0.000(8)
O26A 0.049(6) 0.051(7) 0.031(6) 0.015(5) -0.006(5) -0.011(5)
C12A 0.064(8) 0.054(8) 0.055(9) -0.003(8) 0.007(7) -0.008(7)
N34A 0.039(5) 0.057(6) 0.041(6) 0.007(5) 0.005(4) 0.008(4)
C13A 0.043(6) 0.046(6) 0.047(6) 0.001(5) -0.013(5) 0.001(5)
C14A 0.058(7) 0.072(8) 0.059(8) 0.017(7) -0.004(6) -0.023(6)
C15A 0.057(7) 0.070(9) 0.065(9) 0.012(7) -0.014(7) -0.019(7)
C16A 0.062(7) 0.056(8) 0.050(8) -0.006(7) -0.010(6) 0.000(7)
C19B 0.149(15) 0.094(13) 0.075(11) 0.009(11) -0.030(11) -0.019(12)
C20B 0.146(17) 0.098(16) 0.087(14) -0.011(13) -0.023(13) -0.021(14)
O26B 0.152(15) 0.080(10) 0.074(10) 0.023(8) -0.033(10) 0.002(11)
C16B 0.109(12) 0.075(11) 0.083(11) 0.019(10) -0.009(11) 0.017(11)
C12B 0.109(11) 0.095(11) 0.061(9) 0.023(8) -0.007(10) 0.019(10)
C13B 0.113(12) 0.082(11) 0.065(10) 0.009(9) -0.013(9) 0.025(10)
C14B 0.106(11) 0.072(10) 0.071(10) -0.002(9) -0.017(10) 0.021(8)
C15B 0.101(10) 0.068(8) 0.081(9) 0.010(8) -0.017(8) 0.012(8)
N34B 0.107(9) 0.069(7) 0.079(8) 0.008(7) -0.009(8) 0.019(7)
C21 0.035(6) 0.121(9) 0.042(7) -0.023(7) -0.008(5) 0.000(6)
C22 0.033(6) 0.066(8) 0.086(9) -0.015(7) 0.011(6) -0.028(6)
O27 0.059(6) 0.107(9) 0.093(8) -0.030(7) -0.004(6) 0.003(6)

loop_
_atom_type_symbol
_atom_type_description
_atom_type_scat_dispersion_real
_atom_type_scat_dispersion_imag
_atom_type_scat_source
C C 0.0033 0.0016 'International Tables Vol C Tables 4.2.6.8 and 6.1.1.4'
H H 0.0000 0.0000 'International Tables Vol C Tables 4.2.6.8 and 6.1.1.4'
N N 0.0061 0.0033 'International Tables Vol C Tables 4.2.6.8 and 6.1.1.4'
O O 0.0106 0.0060 'International Tables Vol C Tables 4.2.6.8 and 6.1.1.4'
S S 0.1246 0.1234 'International Tables Vol C Tables 4.2.6.8 and 6.1.1.4'

loop_
_geom_angle_atom_site_label_1
_geom_angle_atom_site_label_2
_geom_angle_atom_site_label_3
_geom_angle
_geom_angle_site_symmetry_1
_geom_angle_site_symmetry_3
_geom_angle_publ_flag
O2 S1 O1 109.8(2) . . ?
O2 S1 O4 109.9(2) . . ?
O1 S1 O4 110.05(19) . . ?
O2 S1 O3 108.8(2) . . ?
O1 S1 O3 110.13(19) . . ?
O4 S1 O3 108.16(19) . . ?
O8 S2 O6 110.7(2) . . ?
O8 S2 O5 111.1(2) . . ?
O6 S2 O5 109.2(2) . . ?
O8 S2 O7 109.03(19) . . ?
O6 S2 O7 108.5(2) . . ?
O5 S2 O7 108.20(19) . . ?
O12 S3 O11 110.3(3) . . ?
O12 S3 O10 109.6(3) . . ?
O11 S3 O10 109.2(2) . . ?
O12 S3 O9 109.4(2) . . ?
O11 S3 O9 110.0(2) . . ?
O10 S3 O9 108.3(2) . . ?
O15 S4 O16 110.1(2) . . ?
O15 S4 O14 109.1(2) . . ?
O16 S4 O14 110.3(2) . . ?
O15 S4 O13 109.6(2) . . ?
O16 S4 O13 109.0(2) . . ?
O14 S4 O13 108.6(2) . . ?
O20B S5 O17 138.7(5) . . ?
O20A S5 O17 117.6(3) . . ?
O20A S5 O18A 113.8(3) . . ?
O17 S5 O18A 105.6(3) . . ?
O20A S5 O19A 109.8(3) . . ?
O17 S5 O19A 103.5(3) . . ?
O18A S5 O19A 105.4(3) . . ?
O20B S5 O18B 112.4(7) . . ?
O17 S5 O18B 101.2(4) . . ?
O20B S5 O19B 103.8(7) . . ?
O17 S5 O19B 96.7(5) . . ?
O18B S5 O19B 94.2(6) . . ?
O23A S6 O22A 109.4(8) . . ?
O23A S6 O21 117.7(5) . . ?
O22A S6 O21 102.2(4) . . ?
O21 S6 O23B 108.0(8) . . ?
O23A S6 O24A 110.8(4) . . ?
O22A S6 O24A 108.1(4) . . ?
O21 S6 O24A 108.0(3) . . ?
O21 S6 O22B 128.0(6) . . ?
O23B S6 O22B 109.9(7) . . ?
O21 S6 O24B 100.0(7) . . ?
O23B S6 O24B 100.8(10) . . ?
O22B S6 O24B 106.3(9) . . ?
C1 N1 H1A 120.0 . . ?
C1 N1 H1B 120.0 . . ?
H1A N1 H1B 120.0 . . ?
C1 N2 H2A 120.0 . . ?
C1 N2 H2B 120.0 . . ?
H2A N2 H2B 120.0 . . ?
C1 N3 H3A 120.0 . . ?
C1 N3 H3B 120.0 . . ?
H3A N3 H3B 120.0 . . ?
C2 N4 H4A 120.0 . . ?
C2 N4 H4B 120.0 . . ?
H4A N4 H4B 120.0 . . ?
C2 N5 H5A 120.0 . . ?
C2 N5 H5B 120.0 . . ?
H5A N5 H5B 120.0 . . ?
C2 N6 H6A 120.0 . . ?
C2 N6 H6B 120.0 . . ?
H6A N6 H6B 120.0 . . ?
C3 N7 H7A 120.0 . . ?
C3 N7 H7B 120.0 . . ?
H7A N7 H7B 120.0 . . ?
C3 N8 H8A 120.0 . . ?
C3 N8 H8B 120.0 . . ?
H8A N8 H8B 120.0 . . ?
C3 N9 H9A 120.0 . . ?
C3 N9 H9B 120.0 . . ?
H9A N9 H9B 120.0 . . ?
C4 N10 H10A 120.0 . . ?
C4 N10 H10B 120.0 . . ?
H10A N10 H10B 120.0 . . ?
C4 N11 H11A 120.0 . . ?
C4 N11 H11B 120.0 . . ?
H11A N11 H11B 120.0 . . ?
C4 N12 H12A 120.0 . . ?
C4 N12 H12B 120.0 . . ?
H12A N12 H12B 120.0 . . ?
C5 N13 H13A 120.0 . . ?
C5 N13 H13B 120.0 . . ?
H13A N13 H13B 120.0 . . ?
C5 N14 H14A 120.0 . . ?
C5 N14 H14B 120.0 . . ?
H14A N14 H14B 120.0 . . ?
C5 N15 H15A 120.0 . . ?
C5 N15 H15B 120.0 . . ?
H15A N15 H15B 120.0 . . ?
C6 N16 H16A 120.0 . . ?
C6 N16 H16B 120.0 . . ?
H16A N16 H16B 120.0 . . ?
C6 N17 H17A 120.0 . . ?
C6 N17 H17B 120.0 . . ?
H17A N17 H17B 120.0 . . ?
C6 N18 H18A 120.0 . . ?
C6 N18 H18B 120.0 . . ?
H18A N18 H18B 120.0 . . ?
C7 N19 H19A 120.0 . . ?
C7 N19 H19B 120.0 . . ?
H19A N19 H19B 120.0 . . ?
C7 N20 H20A 120.0 . . ?
C7 N20 H20B 120.0 . . ?
H20A N20 H20B 120.0 . . ?
C7 N21 H21A 120.0 . . ?
C7 N21 H21B 120.0 . . ?
H21A N21 H21B 120.0 . . ?
C8 N22 H22A 120.0 . . ?
C8 N22 H22B 120.0 . . ?
H22A N22 H22B 120.0 . . ?
C8 N23 H23A 120.0 . . ?
C8 N23 H23B 120.0 . . ?
H23A N23 H23B 120.0 . . ?
C8 N24 H24A 120.0 . . ?
C8 N24 H24B 120.0 . . ?
H24A N24 H24B 120.0 . . ?
C9 N25 H25A 120.0 . . ?
C9 N25 H25B 120.0 . . ?
H25A N25 H25B 120.0 . . ?
C9 N26 H26A 120.0 . . ?
C9 N26 H26B 120.0 . . ?
H26A N26 H26B 120.0 . . ?
C9 N27 H27A 120.0 . . ?
C9 N27 H27B 120.0 . . ?
H27A N27 H27B 120.0 . . ?
C10 N28 H28A 120.0 . . ?
C10 N28 H28B 120.0 . . ?
H28A N28 H28B 120.0 . . ?
C10 N29 H29A 120.0 . . ?
C10 N29 H29B 120.0 . . ?
H29A N29 H29B 120.0 . . ?
C10 N30 H30A 120.0 . . ?
C10 N30 H30B 120.0 . . ?
H30A N30 H30B 120.0 . . ?
C11 N31 H31A 120.0 . . ?
C11 N31 H31B 120.0 . . ?
H31A N31 H31B 120.0 . . ?
C11 N32 H32A 120.0 . . ?
C11 N32 H32B 120.0 . . ?
H32A N32 H32B 120.0 . . ?
C11 N33 H33A 120.0 . . ?
C11 N33 H33B 120.0 . . ?
H33A N33 H33B 120.0 . . ?
N3 C1 N2 120.3(5) . . ?
N3 C1 N1 119.7(4) . . ?
N2 C1 N1 120.0(4) . . ?
N6 C2 N4 120.4(5) . . ?
N6 C2 N5 119.4(5) . . ?
N4 C2 N5 120.2(5) . . ?
N7 C3 N9 120.5(5) . . ?
N7 C3 N8 120.4(5) . . ?
N9 C3 N8 119.1(5) . . ?
N10 C4 N12 119.5(5) . . ?
N10 C4 N11 119.9(5) . . ?
N12 C4 N11 120.6(5) . . ?
N13 C5 N15 120.6(5) . . ?
N13 C5 N14 120.0(5) . . ?
N15 C5 N14 119.4(5) . . ?
N17 C6 N16 120.9(5) . . ?
N17 C6 N18 120.1(6) . . ?
N16 C6 N18 119.0(6) . . ?
N20 C7 N19 119.9(4) . . ?
N20 C7 N21 120.7(5) . . ?
N19 C7 N21 119.4(5) . . ?
N24 C8 N23 120.1(5) . . ?
N24 C8 N22 120.2(5) . . ?
N23 C8 N22 119.7(5) . . ?
N25 C9 N26 121.2(5) . . ?
N25 C9 N27 119.7(5) . . ?
N26 C9 N27 119.1(5) . . ?
N28 C10 N30 120.6(5) . . ?
N28 C10 N29 120.1(5) . . ?
N30 C10 N29 119.3(5) . . ?
N31 C11 N32 119.7(5) . . ?
N31 C11 N33 120.3(5) . . ?
N32 C11 N33 120.0(5) . . ?
C17 O25 H25 109.5 . . ?
O25 C17 C18 108.0(5) . . ?
O25 C17 H17C 110.1 . . ?
C18 C17 H17C 110.1 . . ?
O25 C17 H17D 110.1 . . ?
C18 C17 H17D 110.1 . . ?
H17C C17 H17D 108.4 . . ?
C17 C18 H18C 109.5 . . ?
C17 C18 H18D 109.5 . . ?
H18C C18 H18D 109.5 . . ?
C17 C18 H18E 109.5 . . ?
H18C C18 H18E 109.5 . . ?
H18D C18 H18E 109.5 . . ?
O26A C19A C20A 113.9(15) . . ?
O26A C19A H19C 108.8 . . ?
C20A C19A H19C 108.8 . . ?
O26A C19A H19D 108.8 . . ?
C20A C19A H19D 108.8 . . ?
H19C C19A H19D 107.7 . . ?
C19A C20A H20C 109.5 . . ?
C19A C20A H20D 109.5 . . ?
H20C C20A H20D 109.5 . . ?
C19A C20A H20E 109.5 . . ?
H20C C20A H20E 109.5 . . ?
H20D C20A H20E 109.5 . . ?
C19A O26A H26C 109.5 . . ?
C16A C12A N34A 109.2(18) . . ?
C16A C12A H12C 125.4 . . ?
N34A C12A H12C 125.4 . . ?
C13A N34A C12A 121.0(13) . . ?
C13A N34A H34A 119.5 . . ?
C12A N34A H34A 119.5 . . ?
N34A C13A C14A 120.7(12) . . ?
N34A C13A H13C 119.7 . . ?
C14A C13A H13C 119.7 . . ?
C13A C14A C15A 118.6(15) . . ?
C13A C14A H14C 120.7 . . ?
C15A C14A H14C 120.7 . . ?
C16A C15A C14A 121.1(18) . . ?
C16A C15A H15C 119.5 . . ?
C14A C15A H15C 119.5 . . ?
C15A C16A C12A 122.4(19) . . ?
C15A C16A H16C 118.8 . . ?
C12A C16A H16C 118.8 . . ?
C20B C19B O26B 115(3) . . ?
C20B C19B H19E 108.5 . . ?
O26B C19B H19E 108.5 . . ?
C20B C19B H19F 108.5 . . ?
O26B C19B H19F 108.5 . . ?
H19E C19B H19F 107.5 . . ?
C19B C20B H20F 109.5 . . ?
C19B C20B H20G 109.5 . . ?
H20F C20B H20G 109.5 . . ?
C19B C20B H20H 109.5 . . ?
H20F C20B H20H 109.5 . . ?
H20G C20B H20H 109.5 . . ?
C19B O26B H26D 109.5 . . ?
C12B C16B N34B 116(3) . . ?
C12B C16B H16D 122.1 . . ?
N34B C16B H16D 122.1 . . ?
C16B C12B C13B 119(3) . . ?
C16B C12B H12D 120.5 . . ?
C13B C12B H12D 120.5 . . ?
C12B C13B C14B 126(2) . . ?
C12B C13B H13D 116.8 . . ?
C14B C13B H13D 116.8 . . ?
C13B C14B C15B 120(2) . . ?
C13B C14B H14D 119.9 . . ?
C15B C14B H14D 119.9 . . ?
C14B C15B N34B 118(2) . . ?
C14B C15B H15D 121.1 . . ?
N34B C15B H15D 121.1 . . ?
C15B N34B C16B 120(2) . . ?
C15B N34B H34B 119.8 . . ?
C16B N34B H34B 119.8 . . ?
C22 C21 O27 122.2(14) . . ?
C22 C21 H21C 106.8 . . ?
O27 C21 H21C 106.8 . . ?
C22 C21 H21D 106.8 . . ?
O27 C21 H21D 106.8 . . ?
H21C C21 H21D 106.6 . . ?
C21 C22 H22C 109.5 . . ?
C21 C22 H22D 109.5 . . ?
H22C C22 H22D 109.5 . . ?
C21 C22 H22E 109.5 . . ?
H22C C22 H22E 109.5 . . ?
H22D C22 H22E 109.5 . . ?
C21 O27 H27 109.5 . . ?

loop_
_geom_bond_atom_site_label_1
_geom_bond_atom_site_label_2
_geom_bond_distance
_geom_bond_site_symmetry_2
_geom_bond_publ_flag
S1 O2 1.469(3) . ?
S1 O1 1.474(4) . ?
S1 O4 1.477(3) . ?
S1 O3 1.483(3) . ?
S2 O8 1.460(3) . ?
S2 O6 1.467(4) . ?
S2 O5 1.480(3) . ?
S2 O7 1.494(3) . ?
S3 O12 1.446(4) . ?
S3 O11 1.466(4) . ?
S3 O10 1.480(3) . ?
S3 O9 1.483(3) . ?
S4 O15 1.467(4) . ?
S4 O16 1.470(4) . ?
S4 O14 1.479(4) . ?
S4 O13 1.482(4) . ?
S5 O20B 1.372(11) . ?
S5 O20A 1.395(5) . ?
S5 O17 1.457(4) . ?
S5 O18A 1.499(5) . ?
S5 O19A 1.538(5) . ?
S5 O18B 1.564(10) . ?
S5 O19B 1.640(11) . ?
S6 O23A 1.427(8) . ?
S6 O22A 1.441(7) . ?
S6 O21 1.455(5) . ?
S6 O23B 1.457(11) . ?
S6 O24A 1.461(5) . ?
S6 O22B 1.469(11) . ?
S6 O24B 1.474(12) . ?
N1 C1 1.328(7) . ?
N1 H1A 0.8800 . ?
N1 H1B 0.8800 . ?
N2 C1 1.326(6) . ?
N2 H2A 0.8800 . ?
N2 H2B 0.8800 . ?
N3 C1 1.321(6) . ?
N3 H3A 0.8800 . ?
N3 H3B 0.8800 . ?
N4 C2 1.319(7) . ?
N4 H4A 0.8800 . ?
N4 H4B 0.8800 . ?
N5 C2 1.330(7) . ?
N5 H5A 0.8800 . ?
N5 H5B 0.8800 . ?
N6 C2 1.312(7) . ?
N6 H6A 0.8800 . ?
N6 H6B 0.8800 . ?
N7 C3 1.312(7) . ?
N7 H7A 0.8800 . ?
N7 H7B 0.8800 . ?
N8 C3 1.340(6) . ?
N8 H8A 0.8800 . ?
N8 H8B 0.8800 . ?
N9 C3 1.321(6) . ?
N9 H9A 0.8800 . ?
N9 H9B 0.8800 . ?
N10 C4 1.314(7) . ?
N10 H10A 0.8800 . ?
N10 H10B 0.8800 . ?
N11 C4 1.328(6) . ?
N11 H11A 0.8800 . ?
N11 H11B 0.8800 . ?
N12 C4 1.324(6) . ?
N12 H12A 0.8800 . ?
N12 H12B 0.8800 . ?
N13 C5 1.325(7) . ?
N13 H13A 0.8800 . ?
N13 H13B 0.8800 . ?
N14 C5 1.331(7) . ?
N14 H14A 0.8800 . ?
N14 H14B 0.8800 . ?
N15 C5 1.330(7) . ?
N15 H15A 0.8800 . ?
N15 H15B 0.8800 . ?
N16 C6 1.327(8) . ?
N16 H16A 0.8800 . ?
N16 H16B 0.8800 . ?
N17 C6 1.327(8) . ?
N17 H17A 0.8800 . ?
N17 H17B 0.8800 . ?
N18 C6 1.337(7) . ?
N18 H18A 0.8800 . ?
N18 H18B 0.8800 . ?
N19 C7 1.325(7) . ?
N19 H19A 0.8800 . ?
N19 H19B 0.8800 . ?
N20 C7 1.324(6) . ?
N20 H20A 0.8800 . ?
N20 H20B 0.8800 . ?
N21 C7 1.327(6) . ?
N21 H21A 0.8800 . ?
N21 H21B 0.8800 . ?
N22 C8 1.337(7) . ?
N22 H22A 0.8800 . ?
N22 H22B 0.8800 . ?
N23 C8 1.325(7) . ?
N23 H23A 0.8800 . ?
N23 H23B 0.8800 . ?
N24 C8 1.324(6) . ?
N24 H24A 0.8800 . ?
N24 H24B 0.8800 . ?
N25 C9 1.310(7) . ?
N25 H25A 0.8800 . ?
N25 H25B 0.8800 . ?
N26 C9 1.328(7) . ?
N26 H26A 0.8800 . ?
N26 H26B 0.8800 . ?
N27 C9 1.339(7) . ?
N27 H27A 0.8800 . ?
N27 H27B 0.8800 . ?
N28 C10 1.319(6) . ?
N28 H28A 0.8800 . ?
N28 H28B 0.8800 . ?
N29 C10 1.333(7) . ?
N29 H29A 0.8800 . ?
N29 H29B 0.8800 . ?
N30 C10 1.329(7) . ?
N30 H30A 0.8800 . ?
N30 H30B 0.8800 . ?
N31 C11 1.313(7) . ?
N31 H31A 0.8800 . ?
N31 H31B 0.8800 . ?
N32 C11 1.321(7) . ?
N32 H32A 0.8800 . ?
N32 H32B 0.8800 . ?
N33 C11 1.324(7) . ?
N33 H33A 0.8800 . ?
N33 H33B 0.8800 . ?
O25 C17 1.422(6) . ?
O25 H25 0.8400 . ?
C17 C18 1.507(9) . ?
C17 H17C 0.9900 . ?
C17 H17D 0.9900 . ?
C18 H18C 0.9800 . ?
C18 H18D 0.9800 . ?
C18 H18E 0.9800 . ?
C19A O26A 1.46(2) . ?
C19A C20A 1.50(3) . ?
C19A H19C 0.9900 . ?
C19A H19D 0.9900 . ?
C20A H20C 0.9800 . ?
C20A H20D 0.9800 . ?
C20A H20E 0.9800 . ?
O26A H26C 0.8400 . ?
C12A C16A 1.356(14) . ?
C12A N34A 1.51(3) . ?
C12A H12C 0.9500 . ?
N34A C13A 1.298(15) . ?
N34A H34A 0.8800 . ?
C13A C14A 1.352(13) . ?
C13A H13C 0.9500 . ?
C14A C15A 1.354(14) . ?
C14A H14C 0.9500 . ?
C15A C16A 1.352(14) . ?
C15A H15C 0.9500 . ?
C16A H16C 0.9500 . ?
C19B C20B 1.44(4) . ?
C19B O26B 1.45(2) . ?
C19B H19E 0.9900 . ?
C19B H19F 0.9900 . ?
C20B H20F 0.9800 . ?
C20B H20G 0.9800 . ?
C20B H20H 0.9800 . ?
O26B H26D 0.8400 . ?
C16B C12B 1.318(19) . ?
C16B N34B 1.51(4) . ?
C16B H16D 0.9500 . ?
C12B C13B 1.322(18) . ?
C12B H12D 0.9500 . ?
C13B C14B 1.324(18) . ?
C13B H13D 0.9500 . ?
C14B C15B 1.325(17) . ?
C14B H14D 0.9500 . ?
C15B N34B 1.36(2) . ?
C15B H15D 0.9500 . ?
N34B H34B 0.8800 . ?
C21 C22 1.29(2) . ?
C21 O27 1.347(18) . ?
C21 H21C 0.9900 . ?
C21 H21D 0.9900 . ?
C22 H22C 0.9800 . ?
C22 H22D 0.9800 . ?
C22 H22E 0.9800 . ?
O27 H27 0.8400 . ?

loop_
_geom_hbond_atom_site_label_D
_geom_hbond_atom_site_label_H
_geom_hbond_atom_site_label_A
_geom_hbond_distance_DH
_geom_hbond_distance_HA
_geom_hbond_distance_DA
_geom_hbond_angle_DHA
_geom_hbond_site_symmetry_A
N1 H1A O7 0.88 2.04 2.914(5) 173.5 1_545
N1 H1B O3 0.88 2.02 2.878(5) 164.2 .
N2 H2A O9 0.88 2.05 2.927(5) 175.0 4_645
N2 H2B O1 0.88 2.11 2.977(5) 169.4 .
N3 H3A O10 0.88 2.05 2.926(5) 178.0 4_645
N3 H3B O6 0.88 2.05 2.931(5) 178.1 1_545
N4 H4A O21 0.88 2.00 2.876(7) 175.5 .
N4 H4B O22A 0.88 1.98 2.854(8) 174.5 2_655
N5 H5A O2 0.88 2.13 2.909(5) 147.0 .
N5 H5B O21 0.88 2.05 2.910(6) 166.0 2_655
N6 H6A O24A 0.88 2.07 2.940(7) 171.5 .
N6 H6A O24B 0.88 2.21 2.999(18) 148.8 .
N6 H6B O2 0.88 2.12 2.905(6) 147.5 .
N7 H7A O4 0.88 2.02 2.865(5) 159.2 .
N7 H7B O10 0.88 2.01 2.862(5) 163.6 .
N8 H8A O11 0.88 2.06 2.927(6) 167.0 .
N8 H8B O7 0.88 2.05 2.926(5) 175.8 4_645
N9 H9A O1 0.88 2.10 2.971(5) 170.9 .
N9 H9B O5 0.88 2.08 2.960(5) 177.4 4_645
N10 H10A O19A 0.88 2.07 2.872(7) 151.5 4_644
N10 H10A O20B 0.88 2.01 2.855(14) 159.7 4_644
N10 H10B O23A 0.88 1.93 2.807(8) 172.5 4_655
N10 H10B O24B 0.88 2.37 3.110(16) 141.9 4_655
N11 H11A O24A 0.88 2.06 2.916(7) 165.1 4_655
N11 H11A O22B 0.88 2.29 3.121(16) 158.0 4_655
N11 H11A O24B 0.88 2.45 3.174(16) 139.2 4_655
N11 H11B O9 0.88 2.04 2.914(5) 171.6 .
N12 H12A O20A 0.88 2.18 3.030(7) 162.4 4_644
N12 H12A O18B 0.88 1.95 2.811(11) 166.6 4_644
N12 H12B O10 0.88 2.05 2.933(5) 175.9 .
N13 H13A O2 0.88 2.06 2.887(6) 155.8 1_554
N13 H13B O13 0.88 2.11 2.924(5) 153.6 2_653
N14 H14A O16 0.88 2.08 2.934(6) 162.4 2_653
N14 H14B O22A 0.88 2.46 3.155(10) 136.4 .
N14 H14B O23B 0.88 2.03 2.905(12) 176.5 .
N15 H15A O1 0.88 2.14 3.005(6) 168.6 1_554
N15 H15B O22A 0.88 2.07 2.863(9) 149.0 .
N15 H15B O22B 0.88 2.08 2.957(14) 172.6 .
N16 H16A O11 0.88 2.36 3.216(7) 165.9 .
N16 H16B O14 0.88 2.10 2.975(7) 176.5 .
N17 H17A O12 0.88 1.98 2.815(7) 158.3 .
N17 H17B O23A 0.88 2.03 2.847(11) 154.9 2_655
N17 H17B O23B 0.88 2.19 3.064(15) 175.9 2_655
N18 H18B O13 0.88 2.02 2.897(7) 176.9 .
N18 H18A O23A 0.88 2.54 3.239(16) 136.5 2_655
N18 H18A O24B 0.88 2.02 2.891(16) 170.7 2_655
N19 H19A O5 0.88 2.00 2.881(5) 176.6 .
N19 H19B O9 0.88 1.94 2.820(5) 172.7 .
N20 H20A O6 0.88 2.04 2.916(5) 171.8 .
N20 H20B O4 0.88 2.05 2.926(5) 172.9 4_655
N21 H21A O3 0.88 2.09 2.958(5) 168.8 4_655
N21 H21B O11 0.88 2.06 2.911(6) 162.8 .
N22 H22A O20A 0.88 2.17 3.044(8) 173.6 .
N22 H22A O19B 0.88 1.98 2.754(13) 146.8 .
N22 H22B O8 0.88 2.15 2.906(6) 144.4 .
N23 H23A O15 0.88 2.06 2.870(6) 151.9 2_664
N23 H23B O8 0.88 2.47 3.157(6) 135.1 .
N23 H23B O25 0.88 2.24 2.985(6) 142.1 .
N24 H24A O16 0.88 2.08 2.929(6) 163.3 2_664
N24 H24B O18A 0.88 1.96 2.807(7) 160.3 .
N24 H24B O20B 0.88 2.15 3.006(14) 163.2 .
N25 H25A O7 0.88 2.13 3.005(5) 176.2 4_645
N25 H25B O14 0.88 2.00 2.881(6) 177.0 .
N26 H26A O5 0.88 2.12 2.994(5) 171.5 4_645
N26 H26B O24A 0.88 2.19 3.053(7) 167.1 1_556
N26 H26B O22B 0.88 2.02 2.840(13) 155.4 1_556
N27 H27A O13 0.88 2.01 2.884(6) 173.1 .
N27 H27B O21 0.88 2.28 3.137(8) 165.1 1_556
N27 H27B O22A 0.88 2.60 3.315(11) 138.9 1_556
N28 H28A O3 0.88 2.03 2.901(5) 169.3 4_655
N28 H28B O14 0.88 2.03 2.906(5) 173.0 .
N29 H29A O15 0.88 1.97 2.847(6) 174.4 .
N29 H29B O17 0.88 2.01 2.889(6) 173.0 .
N30 H30A O4 0.88 2.08 2.960(5) 175.8 4_655
N30 H30B O20A 0.88 2.14 2.960(7) 155.4 .
N30 H30B O18B 0.88 2.09 2.969(12) 174.7 .
N31 H31A O18A 0.88 2.14 2.940(7) 151.3 .
N31 H31A O19B 0.88 2.03 2.841(13) 153.2 .
N31 H31B O17 0.88 2.02 2.894(6) 174.4 2_664
N32 H32A O17 0.88 2.12 2.935(6) 154.4 .
N32 H32B O8 0.88 2.07 2.894(6) 156.0 2_665
N33 H33A O19A 0.88 2.21 2.969(8) 144.3 2_664
N33 H33A O18B 0.88 2.07 2.914(14) 160.9 2_664
N33 H33B O25 0.88 2.07 2.906(6) 157.3 2_665
O25 H25 O7 0.84 1.99 2.820(4) 170.9 .
N34A H34A O26A 0.88 1.76 2.595(18) 156.8 .
O26B H26D O27 0.84 2.33 3.07(3) 147.7 1_554
N34B H34B O26B 0.88 1.77 2.64(3) 172.8 .
O27 H27 O16 0.84 2.52 3.197(14) 138.5 .
